data_1576937
loop_
_publ_author_name
'Fajman, C. E.'
'Dankert, D. M.'
'Coburger, P.'
'Klein, W.'
'F&#xe4;ssler, T F'

_publ_section_title
;
 Endohedral anionic nine-atom Zintl clusters of the elements tin and lead
 with lithium counterions.
;
_journal_issue 11
_journal_name_full 'Chemical science'
_journal_page_first 5498
_journal_page_last 5509
_journal_paper_doi 10.1039/d5sc08011h
_journal_volume 17
_journal_year 2026
_chemical_formula_moiety '2(C8 H32 Li2 N8), Co0.83 Sn9'
_chemical_formula_sum 'C16 H64 Co0.83 Li4 N16 Sn9'
_chemical_formula_weight 1625.56
_space_group_crystal_system orthorhombic
_space_group_IT_number 60
_space_group_name_Hall '-P 2n 2ab'
_space_group_name_H-M_alt 'P b c n'
_atom_sites_solution_hydrogens geom
_atom_sites_solution_primary direct
_atom_sites_solution_secondary difmap
_audit_creation_method SHELXL-2014/7
_audit_update_record
;
2023-10-09 deposited with the CCDC.	2025-12-26 downloaded from the CCDC.
;
_cell_angle_alpha 90
_cell_angle_beta 90
_cell_angle_gamma 90
_cell_formula_units_Z 4
_cell_length_a 14.2610(4)
_cell_length_b 17.3545(4)
_cell_length_c 18.8690(4)
_cell_measurement_reflns_used 54984
_cell_measurement_temperature 150(2)
_cell_measurement_theta_max 37.06
_cell_measurement_theta_min 2.84
_cell_volume 4669.9(2)
_computing_cell_refinement 'STOE X-AREA 1.76'
_computing_data_collection 'STOE X-AREA 1.76'
_computing_data_reduction 'STOE X-AREA 1.76'
_computing_molecular_graphics 'DIAMOND 3.2k'
_computing_structure_refinement SHELXL-2014/7
_computing_structure_solution SHELXS-97
_diffrn_ambient_temperature 150(2)
_diffrn_detector Pilatus300K
_diffrn_detector_area_resol_mean 5.81
_diffrn_measured_fraction_theta_full 0.998
_diffrn_measured_fraction_theta_max 0.998
_diffrn_measurement_device_type 'STOE StadiVari'
_diffrn_measurement_method '\w scans'
_diffrn_radiation_collimation '0.6 mm diameter'
_diffrn_radiation_monochromator 'Graded multilayer mirror'
_diffrn_radiation_type 'Mo K\a'
_diffrn_radiation_wavelength 0.71073
_diffrn_reflns_av_R_equivalents 0.0403
_diffrn_reflns_av_unetI/netI 0.0188
_diffrn_reflns_Laue_measured_fraction_full 0.998
_diffrn_reflns_Laue_measured_fraction_max 0.998
_diffrn_reflns_limit_h_max 17
_diffrn_reflns_limit_h_min -17
_diffrn_reflns_limit_k_max 19
_diffrn_reflns_limit_k_min -21
_diffrn_reflns_limit_l_max 23
_diffrn_reflns_limit_l_min -21
_diffrn_reflns_number 50558
_diffrn_reflns_point_group_measured_fraction_full 0.998
_diffrn_reflns_point_group_measured_fraction_max 0.998
_diffrn_reflns_theta_full 25.242
_diffrn_reflns_theta_max 25.998
_diffrn_reflns_theta_min 2.952
_diffrn_source 'Genix 3D HF Mo'
_diffrn_source_current 1.000
_diffrn_source_power 0.050
_diffrn_source_voltage 50
_exptl_absorpt_coefficient_mu 5.041
_exptl_absorpt_correction_T_max 1.000
_exptl_absorpt_correction_T_min 0.465
_exptl_absorpt_correction_type empirical
_exptl_absorpt_process_details 'STOE X-AREA 1.76'
_exptl_crystal_colour 'dark red'
_exptl_crystal_density_diffrn 2.312
_exptl_crystal_description plate
_exptl_crystal_F_000 3025
_exptl_crystal_size_max 0.2
_exptl_crystal_size_mid 0.15
_exptl_crystal_size_min 0.02
_refine_diff_density_max 2.131
_refine_diff_density_min -2.956
_refine_diff_density_rms 0.145
_refine_ls_extinction_method none
_refine_ls_goodness_of_fit_ref 1.036
_refine_ls_hydrogen_treatment constr
_refine_ls_matrix_type full
_refine_ls_number_parameters 210
_refine_ls_number_reflns 4590
_refine_ls_number_restraints 0
_refine_ls_restrained_S_all 1.036
_refine_ls_R_factor_all 0.0460
_refine_ls_R_factor_gt 0.0347
_refine_ls_shift/su_max 0.000
_refine_ls_shift/su_mean 0.000
_refine_ls_structure_factor_coef Fsqd
_refine_ls_weighting_details 'w=1/[\s^2^(Fo^2^)+(0.0207P)^2^+41.8247P] where P=(Fo^2^+2Fc^2^)/3'
_refine_ls_weighting_scheme calc
_refine_ls_wR_factor_gt 0.0714
_refine_ls_wR_factor_ref 0.0755
_reflns_number_gt 3817
_reflns_number_total 4590
_reflns_threshold_expression 'I > 2\s(I)'
_cod_data_source_file d5sc08011h2.cif
_cod_data_source_block CF-008_Co-Sn
_cod_database_code 1576937
_shelx_shelxl_version_number 2014/7
_shelx_space_group_comment
;
The symmetry employed for this shelxl refinement is uniquely defined
by the following loop, which should always be used as a source of
symmetry information in preference to the above space-group names.
They are only intended as comments.
;

loop_
_space_group_symop_operation_xyz
'x, y, z'
'-x+1/2, -y+1/2, z+1/2'
'-x, y, -z+1/2'
'x+1/2, -y+1/2, -z'
'-x, -y, -z'
'x-1/2, y-1/2, -z-1/2'
'x, -y, z-1/2'
'-x-1/2, y-1/2, z'

loop_
_atom_site_label
_atom_site_type_symbol
_atom_site_fract_x
_atom_site_fract_y
_atom_site_fract_z
_atom_site_U_iso_or_equiv
_atom_site_adp_type
_atom_site_occupancy
_atom_site_site_symmetry_order
_atom_site_calc_flag
_atom_site_refinement_flags_posn
_atom_site_refinement_flags_adp
_atom_site_refinement_flags_occupancy
_atom_site_disorder_assembly
_atom_site_disorder_group
Li1 Li 0.6090(7) 0.1827(5) 0.6200(5) 0.025(2) Uani 1 1 d . . . . .
Li2 Li 0.1689(6) 0.0094(5) 0.6049(5) 0.0241(19) Uani 1 1 d . . . . .
Sn1 Sn 0.5000 0.01247(3) 0.2500 0.04292(19) Uani 1 2 d S T P . .
Sn2 Sn 0.48224(3) 0.11390(3) 0.12234(2) 0.03595(12) Uani 1 1 d . . . . .
Sn3 Sn 0.36192(3) 0.24173(2) 0.18325(2) 0.03129(11) Uani 1 1 d . . . . .
Sn4 Sn 0.33674(3) 0.11513(3) 0.29078(4) 0.0620(2) Uani 1 1 d . . . . .
Sn5 Sn 0.43102(3) 0.27046(3) 0.33004(3) 0.04046(13) Uani 1 1 d . . . . .
Co Co 0.5000 0.16381(7) 0.2500 0.0260(5) Uani 0.827(5) 2 d S T P . .
N1 N 0.4943(3) 0.1254(3) 0.5826(3) 0.0285(11) Uani 1 1 d . . . . .
H1C H 0.5126 0.0998 0.5428 0.034 Uiso 1 1 calc R U . . .
H1D H 0.4792 0.0889 0.6153 0.034 Uiso 1 1 calc R U . . .
C1 C 0.4080(4) 0.1664(3) 0.5651(3) 0.0260(12) Uani 1 1 d . . . . .
H1A H 0.4198 0.1992 0.5231 0.031 Uiso 1 1 calc R U . . .
H1B H 0.3920 0.2010 0.6051 0.031 Uiso 1 1 calc R U . . .
C2 C 0.3244(4) 0.1151(3) 0.5499(3) 0.0254(12) Uani 1 1 d . . . . .
H2A H 0.2718 0.1477 0.5333 0.030 Uiso 1 1 calc R U . . .
H2B H 0.3410 0.0795 0.5108 0.030 Uiso 1 1 calc R U . . .
N2 N 0.2922(3) 0.0695(3) 0.6105(3) 0.0298(11) Uani 1 1 d . . . . .
H2C H 0.2878 0.1020 0.6482 0.036 Uiso 1 1 calc R U . . .
H2D H 0.3383 0.0350 0.6208 0.036 Uiso 1 1 calc R U . . .
N3 N 0.6301(4) 0.2779(3) 0.5565(3) 0.0333(12) Uani 1 1 d . . . . .
H3C H 0.6877 0.2978 0.5661 0.040 Uiso 1 1 calc R U . . .
H3D H 0.6299 0.2626 0.5104 0.040 Uiso 1 1 calc R U . . .
C3 C 0.5597(4) 0.3389(3) 0.5657(3) 0.0312(13) Uani 1 1 d . . . . .
H3A H 0.5518 0.3486 0.6170 0.037 Uiso 1 1 calc R U . . .
H3B H 0.4989 0.3198 0.5473 0.037 Uiso 1 1 calc R U . . .
C4 C 0.5820(5) 0.4148(3) 0.5295(3) 0.0295(13) Uani 1 1 d . . . . .
H4A H 0.5346 0.4532 0.5445 0.035 Uiso 1 1 calc R U . . .
H4B H 0.6437 0.4329 0.5468 0.035 Uiso 1 1 calc R U . . .
N4 N 0.5843(3) 0.4133(3) 0.4524(2) 0.0234(10) Uani 1 1 d . . . . .
H4C H 0.5244 0.4200 0.4370 0.028 Uiso 1 1 calc R U . . .
H4D H 0.6017 0.3648 0.4393 0.028 Uiso 1 1 calc R U . . .
N5 N 0.7150(3) 0.1021(3) 0.6102(3) 0.0282(11) Uani 1 1 d . . . . .
H5C H 0.7689 0.1228 0.6276 0.034 Uiso 1 1 calc R U . . .
H5D H 0.7004 0.0605 0.6374 0.034 Uiso 1 1 calc R U . . .
C5 C 0.7325(5) 0.0752(3) 0.5365(3) 0.0330(14) Uani 1 1 d . . . . .
H5A H 0.6719 0.0696 0.5115 0.040 Uiso 1 1 calc R U . . .
H5B H 0.7629 0.0239 0.5380 0.040 Uiso 1 1 calc R U . . .
C6 C 0.7936(5) 0.1297(4) 0.4963(3) 0.0357(14) Uani 1 1 d . . . . .
H6A H 0.7644 0.1814 0.4959 0.043 Uiso 1 1 calc R U . . .
H6B H 0.8552 0.1339 0.5202 0.043 Uiso 1 1 calc R U . . .
N6 N 0.8072(4) 0.1036(3) 0.4240(3) 0.0300(11) Uani 1 1 d . . . . .
H6C H 0.8562 0.1313 0.4065 0.036 Uiso 1 1 calc R U . . .
H6D H 0.7556 0.1191 0.3995 0.036 Uiso 1 1 calc R U . . .
N7 N 0.6024(3) 0.2090(3) 0.7279(2) 0.0257(10) Uani 1 1 d . . . . .
H7C H 0.5794 0.1660 0.7494 0.031 Uiso 1 1 calc R U . . .
H7D H 0.6629 0.2137 0.7425 0.031 Uiso 1 1 calc R U . . .
C7 C 0.5515(4) 0.2745(3) 0.7597(3) 0.0236(12) Uani 1 1 d . . . . .
H7A H 0.5803 0.3233 0.7434 0.028 Uiso 1 1 calc R U . . .
H7B H 0.5577 0.2721 0.8119 0.028 Uiso 1 1 calc R U . . .
N8 N 0.1206(3) 0.0110(3) 0.7068(3) 0.0301(11) Uani 1 1 d . . . . .
H8C H 0.1485 -0.0278 0.7314 0.036 Uiso 1 1 calc R U . . .
H8D H 0.1379 0.0563 0.7274 0.036 Uiso 1 1 calc R U . . .
C8 C 0.0191(4) 0.0027(3) 0.7124(3) 0.0266(12) Uani 1 1 d . . . . .
H8A H 0.0006 -0.0461 0.6892 0.032 Uiso 1 1 calc R U . . .
H8B H -0.0108 0.0453 0.6859 0.032 Uiso 1 1 calc R U . . .

loop_
_atom_site_aniso_label
_atom_site_aniso_U_11
_atom_site_aniso_U_22
_atom_site_aniso_U_33
_atom_site_aniso_U_23
_atom_site_aniso_U_13
_atom_site_aniso_U_12
Li1 0.023(5) 0.026(5) 0.025(5) 0.002(4) 0.002(4) 0.001(4)
Li2 0.023(5) 0.025(5) 0.024(5) 0.001(4) 0.002(4) 0.001(4)
Sn1 0.0900(6) 0.0147(3) 0.0241(3) 0.000 -0.0031(3) 0.000
Sn2 0.0555(3) 0.0341(2) 0.01823(19) -0.00343(16) -0.0112(2) 0.0011(2)
Sn3 0.0254(2) 0.0324(2) 0.0361(2) 0.01012(18) -0.00667(18) 0.00611(17)
Sn4 0.0272(2) 0.0508(3) 0.1080(5) 0.0442(3) -0.0172(3) -0.0177(2)
Sn5 0.0351(2) 0.0364(2) 0.0499(3) -0.0228(2) -0.0049(2) 0.0104(2)
Co 0.0398(9) 0.0229(7) 0.0155(7) 0.000 0.0065(6) 0.000
N1 0.024(2) 0.035(3) 0.026(2) 0.005(2) -0.004(2) -0.005(2)
C1 0.026(3) 0.025(3) 0.027(3) 0.002(2) -0.001(2) -0.002(2)
C2 0.021(3) 0.032(3) 0.023(3) 0.005(2) -0.004(2) -0.004(2)
N2 0.026(3) 0.033(3) 0.030(3) 0.008(2) -0.002(2) -0.004(2)
N3 0.034(3) 0.029(3) 0.037(3) 0.011(2) 0.008(2) 0.004(2)
C3 0.036(3) 0.028(3) 0.030(3) 0.006(2) 0.010(3) 0.002(3)
C4 0.040(4) 0.024(3) 0.025(3) 0.000(2) 0.004(3) 0.000(3)
N4 0.024(2) 0.025(2) 0.022(2) 0.0012(19) 0.000(2) 0.003(2)
N5 0.026(2) 0.027(3) 0.031(3) 0.002(2) -0.001(2) 0.003(2)
C5 0.035(3) 0.026(3) 0.038(3) -0.005(3) 0.003(3) 0.007(3)
C6 0.037(3) 0.035(3) 0.035(3) -0.009(3) 0.002(3) -0.005(3)
N6 0.029(3) 0.030(3) 0.031(3) -0.005(2) 0.003(2) 0.005(2)
N7 0.021(2) 0.031(3) 0.025(2) -0.0023(19) 0.002(2) 0.000(2)
C7 0.027(3) 0.025(3) 0.018(3) -0.003(2) -0.001(2) -0.002(2)
N8 0.029(3) 0.037(3) 0.025(2) -0.001(2) 0.003(2) 0.002(2)
C8 0.031(3) 0.031(3) 0.018(3) 0.000(2) 0.004(2) -0.002(3)

loop_
_atom_type_symbol
_atom_type_description
_atom_type_scat_dispersion_real
_atom_type_scat_dispersion_imag
_atom_type_scat_source
C C 0.0033 0.0016 'International Tables Vol C Tables 4.2.6.8 and 6.1.1.4'
H H 0.0000 0.0000 'International Tables Vol C Tables 4.2.6.8 and 6.1.1.4'
N N 0.0061 0.0033 'International Tables Vol C Tables 4.2.6.8 and 6.1.1.4'
Li Li -0.0003 0.0001 'International Tables Vol C Tables 4.2.6.8 and 6.1.1.4'
Co Co 0.3494 0.9721 'International Tables Vol C Tables 4.2.6.8 and 6.1.1.4'
Sn Sn -0.6537 1.4246 'International Tables Vol C Tables 4.2.6.8 and 6.1.1.4'

loop_
_geom_angle_atom_site_label_1
_geom_angle_atom_site_label_2
_geom_angle_atom_site_label_3
_geom_angle
_geom_angle_site_symmetry_1
_geom_angle_site_symmetry_3
_geom_angle_publ_flag
N1 Li1 N3 107.8(5) . . ?
N1 Li1 N5 103.0(4) . . ?
N3 Li1 N5 112.5(5) . . ?
N1 Li1 N7 114.1(5) . . ?
N3 Li1 N7 113.4(5) . . ?
N5 Li1 N7 105.6(5) . . ?
N8 Li2 N2 103.5(5) . . ?
N8 Li2 N6 108.5(5) . 5_656 ?
N2 Li2 N6 110.8(5) . 5_656 ?
N8 Li2 N4 106.3(4) . 4_456 ?
N2 Li2 N4 101.2(4) . 4_456 ?
N6 Li2 N4 124.5(5) 5_656 4_456 ?
Co Sn1 Sn2 53.990(12) . . ?
Co Sn1 Sn2 53.989(12) . 3_655 ?
Sn2 Sn1 Sn2 107.98(2) . 3_655 ?
Co Sn1 Sn4 53.999(12) . . ?
Sn2 Sn1 Sn4 78.094(18) . . ?
Sn2 Sn1 Sn4 60.997(17) 3_655 . ?
Co Sn1 Sn4 53.999(12) . 3_655 ?
Sn2 Sn1 Sn4 60.997(17) . 3_655 ?
Sn2 Sn1 Sn4 78.094(18) 3_655 3_655 ?
Sn4 Sn1 Sn4 108.00(2) . 3_655 ?
Co Sn1 Sn3 30.435(6) . . ?
Sn2 Sn1 Sn3 40.308(12) . . ?
Sn2 Sn1 Sn3 75.448(14) 3_655 . ?
Sn4 Sn1 Sn3 40.066(13) . . ?
Sn4 Sn1 Sn3 75.622(15) 3_655 . ?
Co Sn1 Sn3 30.435(6) . 3_655 ?
Sn2 Sn1 Sn3 75.450(14) . 3_655 ?
Sn2 Sn1 Sn3 40.307(12) 3_655 3_655 ?
Sn4 Sn1 Sn3 75.623(15) . 3_655 ?
Sn4 Sn1 Sn3 40.066(13) 3_655 3_655 ?
Sn3 Sn1 Sn3 60.870(13) . 3_655 ?
Co Sn2 Sn1 55.69(3) . . ?
Co Sn2 Sn3 56.92(2) . . ?
Sn1 Sn2 Sn3 99.971(16) . . ?
Co Sn2 Sn4 54.026(15) . 3_655 ?
Sn1 Sn2 Sn4 60.099(16) . 3_655 ?
Sn3 Sn2 Sn4 105.639(17) . 3_655 ?
Co Sn2 Sn5 52.96(3) . 3_655 ?
Sn1 Sn2 Sn5 104.296(16) . 3_655 ?
Sn3 Sn2 Sn5 58.499(14) . 3_655 ?
Sn4 Sn2 Sn5 60.295(16) 3_655 3_655 ?
Co Sn2 Sn4 42.931(15) . . ?
Sn1 Sn2 Sn4 51.386(11) . . ?
Sn3 Sn2 Sn4 50.867(13) . . ?
Sn4 Sn2 Sn4 90.724(16) 3_655 . ?
Sn5 Sn2 Sn4 88.318(16) 3_655 . ?
Co Sn3 Sn5 53.808(19) . . ?
Co Sn3 Sn5 53.520(19) . 3_655 ?
Sn5 Sn3 Sn5 74.036(19) . 3_655 ?
Co Sn3 Sn4 53.668(19) . . ?
Sn5 Sn3 Sn4 62.333(18) . . ?
Sn5 Sn3 Sn4 107.119(17) 3_655 . ?
Co Sn3 Sn2 52.952(18) . . ?
Sn5 Sn3 Sn2 106.707(16) . . ?
Sn5 Sn3 Sn2 62.194(16) 3_655 . ?
Sn4 Sn3 Sn2 77.824(18) . . ?
Co Sn3 Sn1 29.52(2) . . ?
Sn5 Sn3 Sn1 75.500(12) . . ?
Sn5 Sn3 Sn1 75.316(12) 3_655 . ?
Sn4 Sn3 Sn1 40.371(13) . . ?
Sn2 Sn3 Sn1 39.721(9) . . ?
Co Sn3 Sn3 30.05(3) . 3_655 ?
Sn5 Sn3 Sn3 38.838(11) . 3_655 ?
Sn5 Sn3 Sn3 38.479(11) 3_655 3_655 ?
Sn4 Sn3 Sn3 74.781(14) . 3_655 ?
Sn2 Sn3 Sn3 74.179(12) . 3_655 ?
Sn1 Sn3 Sn3 59.565(6) . 3_655 ?
Co Sn4 Sn3 57.01(2) . . ?
Co Sn4 Sn1 55.01(3) . . ?
Sn3 Sn4 Sn1 99.56(2) . . ?
Co Sn4 Sn2 53.379(14) . 3_655 ?
Sn3 Sn4 Sn2 105.397(18) . 3_655 ?
Sn1 Sn4 Sn2 58.905(13) . 3_655 ?
Co Sn4 Sn5 53.04(3) . . ?
Sn3 Sn4 Sn5 58.354(16) . . ?
Sn1 Sn4 Sn5 103.794(18) . . ?
Sn2 Sn4 Sn5 60.801(16) 3_655 . ?
Co Sn4 Sn2 42.493(16) . . ?
Sn3 Sn4 Sn2 51.309(14) . . ?
Sn1 Sn4 Sn2 50.520(13) . . ?
Sn2 Sn4 Sn2 89.272(16) 3_655 . ?
Sn5 Sn4 Sn2 88.157(16) . . ?
Co Sn5 Sn3 57.524(14) . . ?
Co Sn5 Sn3 57.195(14) . 3_655 ?
Sn3 Sn5 Sn3 102.682(17) . 3_655 ?
Co Sn5 Sn4 53.34(2) . . ?
Sn3 Sn5 Sn4 59.313(16) . . ?
Sn3 Sn5 Sn4 105.179(18) 3_655 . ?
Co Sn5 Sn2 52.630(19) . 3_655 ?
Sn3 Sn5 Sn2 104.663(16) . 3_655 ?
Sn3 Sn5 Sn2 59.308(15) 3_655 3_655 ?
Sn4 Sn5 Sn2 58.903(15) . 3_655 ?
Co Sn5 Sn5 45.76(2) . 3_655 ?
Sn3 Sn5 Sn5 53.280(15) . 3_655 ?
Sn3 Sn5 Sn5 52.685(15) 3_655 3_655 ?
Sn4 Sn5 Sn5 92.094(18) . 3_655 ?
Sn2 Sn5 Sn5 91.430(14) 3_655 3_655 ?
Sn2 Co Sn2 140.65(6) 3_655 . ?
Sn2 Co Sn5 74.413(18) 3_655 . ?
Sn2 Co Sn5 138.69(3) . . ?
Sn2 Co Sn5 138.69(3) 3_655 3_655 ?
Sn2 Co Sn5 74.416(17) . 3_655 ?
Sn5 Co Sn5 88.48(5) . 3_655 ?
Sn2 Co Sn4 94.58(3) 3_655 3_655 ?
Sn2 Co Sn4 72.59(2) . 3_655 ?
Sn5 Co Sn4 138.47(3) . 3_655 ?
Sn5 Co Sn4 73.62(2) 3_655 3_655 ?
Sn2 Co Sn4 72.59(2) 3_655 . ?
Sn2 Co Sn4 94.58(3) . . ?
Sn5 Co Sn4 73.62(2) . . ?
Sn5 Co Sn4 138.47(3) 3_655 . ?
Sn4 Co Sn4 141.98(6) 3_655 . ?
Sn2 Co Sn1 70.32(3) 3_655 . ?
Sn2 Co Sn1 70.32(3) . . ?
Sn5 Co Sn1 135.76(2) . . ?
Sn5 Co Sn1 135.76(2) 3_655 . ?
Sn4 Co Sn1 70.99(3) 3_655 . ?
Sn4 Co Sn1 70.99(3) . . ?
Sn2 Co Sn3 132.621(18) 3_655 . ?
Sn2 Co Sn3 70.127(15) . . ?
Sn5 Co Sn3 68.67(3) . . ?
Sn5 Co Sn3 69.29(3) 3_655 . ?
Sn4 Co Sn3 132.79(2) 3_655 . ?
Sn4 Co Sn3 69.320(15) . . ?
Sn1 Co Sn3 120.05(3) . . ?
Sn2 Co Sn3 70.125(15) 3_655 3_655 ?
Sn2 Co Sn3 132.623(18) . 3_655 ?
Sn5 Co Sn3 69.28(3) . 3_655 ?
Sn5 Co Sn3 68.67(3) 3_655 3_655 ?
Sn4 Co Sn3 69.321(15) 3_655 3_655 ?
Sn4 Co Sn3 132.79(2) . 3_655 ?
Sn1 Co Sn3 120.05(3) . 3_655 ?
Sn3 Co Sn3 119.90(5) . 3_655 ?
C1 N1 Li1 121.1(4) . . ?
C1 N1 H1C 107.1 . . ?
Li1 N1 H1C 107.1 . . ?
C1 N1 H1D 107.1 . . ?
Li1 N1 H1D 107.1 . . ?
H1C N1 H1D 106.8 . . ?
N1 C1 C2 114.8(5) . . ?
N1 C1 H1A 108.6 . . ?
C2 C1 H1A 108.6 . . ?
N1 C1 H1B 108.6 . . ?
C2 C1 H1B 108.6 . . ?
H1A C1 H1B 107.6 . . ?
N2 C2 C1 114.6(5) . . ?
N2 C2 H2A 108.6 . . ?
C1 C2 H2A 108.6 . . ?
N2 C2 H2B 108.6 . . ?
C1 C2 H2B 108.6 . . ?
H2A C2 H2B 107.6 . . ?
C2 N2 Li2 120.3(4) . . ?
C2 N2 H2C 107.3 . . ?
Li2 N2 H2C 107.3 . . ?
C2 N2 H2D 107.3 . . ?
Li2 N2 H2D 107.3 . . ?
H2C N2 H2D 106.9 . . ?
C3 N3 Li1 114.2(4) . . ?
C3 N3 H3C 108.7 . . ?
Li1 N3 H3C 108.7 . . ?
C3 N3 H3D 108.7 . . ?
Li1 N3 H3D 108.7 . . ?
H3C N3 H3D 107.6 . . ?
N3 C3 C4 115.5(5) . . ?
N3 C3 H3A 108.4 . . ?
C4 C3 H3A 108.4 . . ?
N3 C3 H3B 108.4 . . ?
C4 C3 H3B 108.4 . . ?
H3A C3 H3B 107.5 . . ?
N4 C4 C3 116.0(5) . . ?
N4 C4 H4A 108.3 . . ?
C3 C4 H4A 108.3 . . ?
N4 C4 H4B 108.3 . . ?
C3 C4 H4B 108.3 . . ?
H4A C4 H4B 107.4 . . ?
C4 N4 Li2 121.0(4) . 4_556 ?
C4 N4 H4C 107.1 . . ?
Li2 N4 H4C 107.1 4_556 . ?
C4 N4 H4D 107.1 . . ?
Li2 N4 H4D 107.1 4_556 . ?
H4C N4 H4D 106.8 . . ?
C5 N5 Li1 114.8(4) . . ?
C5 N5 H5C 108.6 . . ?
Li1 N5 H5C 108.6 . . ?
C5 N5 H5D 108.6 . . ?
Li1 N5 H5D 108.6 . . ?
H5C N5 H5D 107.5 . . ?
N5 C5 C6 112.0(5) . . ?
N5 C5 H5A 109.2 . . ?
C6 C5 H5A 109.2 . . ?
N5 C5 H5B 109.2 . . ?
C6 C5 H5B 109.2 . . ?
H5A C5 H5B 107.9 . . ?
N6 C6 C5 111.0(5) . . ?
N6 C6 H6A 109.4 . . ?
C5 C6 H6A 109.4 . . ?
N6 C6 H6B 109.4 . . ?
C5 C6 H6B 109.4 . . ?
H6A C6 H6B 108.0 . . ?
C6 N6 Li2 124.5(5) . 5_656 ?
C6 N6 H6C 106.2 . . ?
Li2 N6 H6C 106.2 5_656 . ?
C6 N6 H6D 106.2 . . ?
Li2 N6 H6D 106.2 5_656 . ?
H6C N6 H6D 106.4 . . ?
C7 N7 Li1 126.0(4) . . ?
C7 N7 H7C 105.8 . . ?
Li1 N7 H7C 105.8 . . ?
C7 N7 H7D 105.8 . . ?
Li1 N7 H7D 105.8 . . ?
H7C N7 H7D 106.2 . . ?
N7 C7 C7 112.2(4) . 3_656 ?
N7 C7 H7A 109.2 . . ?
C7 C7 H7A 109.2 3_656 . ?
N7 C7 H7B 109.2 . . ?
C7 C7 H7B 109.2 3_656 . ?
H7A C7 H7B 107.9 . . ?
C8 N8 Li2 113.7(4) . . ?
C8 N8 H8C 108.8 . . ?
Li2 N8 H8C 108.8 . . ?
C8 N8 H8D 108.8 . . ?
Li2 N8 H8D 108.8 . . ?
H8C N8 H8D 107.7 . . ?
N8 C8 C8 115.2(6) . 3_556 ?
N8 C8 H8A 108.5 . . ?
C8 C8 H8A 108.5 3_556 . ?
N8 C8 H8B 108.5 . . ?
C8 C8 H8B 108.5 3_556 . ?
H8A C8 H8B 107.5 . . ?

loop_
_geom_bond_atom_site_label_1
_geom_bond_atom_site_label_2
_geom_bond_distance
_geom_bond_site_symmetry_2
_geom_bond_publ_flag
Li1 N1 2.041(10) . ?
Li1 N3 2.063(10) . ?
Li1 N5 2.067(10) . ?
Li1 N7 2.088(10) . ?
Li2 N8 2.043(10) . ?
Li2 N2 2.047(10) . ?
Li2 N6 2.064(10) 5_656 ?
Li2 N4 2.103(10) 4_456 ?
Sn1 Co 2.6264(14) . ?
Sn1 Sn2 2.9941(5) . ?
Sn1 Sn2 2.9942(5) 3_655 ?
Sn1 Sn4 3.0311(7) . ?
Sn1 Sn4 3.0311(7) 3_655 ?
Sn1 Sn3 4.6145(6) . ?
Sn1 Sn3 4.6146(6) 3_655 ?
Sn2 Co 2.5722(6) . ?
Sn2 Sn3 3.0309(6) . ?
Sn2 Sn4 3.0581(7) 3_655 ?
Sn2 Sn5 3.1176(6) 3_655 ?
Sn2 Sn4 3.7958(8) . ?
Sn3 Co 2.7005(7) . ?
Sn3 Sn5 2.9817(6) . ?
Sn3 Sn5 3.0052(6) 3_655 ?
Sn3 Sn4 3.0121(7) . ?
Sn3 Sn3 4.6751(8) 3_655 ?
Sn4 Co 2.5936(6) . ?
Sn4 Sn2 3.0581(7) 3_655 ?
Sn4 Sn5 3.1021(7) . ?
Sn5 Co 2.5834(10) . ?
Sn5 Sn3 3.0052(6) 3_655 ?
Sn5 Sn2 3.1175(6) 3_655 ?
Sn5 Sn5 3.6046(10) 3_655 ?
Co Sn2 2.5722(6) 3_655 ?
Co Sn5 2.5834(10) 3_655 ?
Co Sn4 2.5936(6) 3_655 ?
Co Sn3 2.7005(7) 3_655 ?
N1 C1 1.459(7) . ?
N1 H1C 0.9100 . ?
N1 H1D 0.9100 . ?
C1 C2 1.517(7) . ?
C1 H1A 0.9900 . ?
C1 H1B 0.9900 . ?
C2 N2 1.464(7) . ?
C2 H2A 0.9900 . ?
C2 H2B 0.9900 . ?
N2 H2C 0.9100 . ?
N2 H2D 0.9100 . ?
N3 C3 1.469(7) . ?
N3 H3C 0.9100 . ?
N3 H3D 0.9100 . ?
C3 C4 1.516(8) . ?
C3 H3A 0.9900 . ?
C3 H3B 0.9900 . ?
C4 N4 1.457(7) . ?
C4 H4A 0.9900 . ?
C4 H4B 0.9900 . ?
N4 Li2 2.103(10) 4_556 ?
N4 H4C 0.9100 . ?
N4 H4D 0.9100 . ?
N5 C5 1.487(7) . ?
N5 H5C 0.9100 . ?
N5 H5D 0.9100 . ?
C5 C6 1.493(9) . ?
C5 H5A 0.9900 . ?
C5 H5B 0.9900 . ?
C6 N6 1.450(7) . ?
C6 H6A 0.9900 . ?
C6 H6B 0.9900 . ?
N6 Li2 2.064(10) 5_656 ?
N6 H6C 0.9100 . ?
N6 H6D 0.9100 . ?
N7 C7 1.477(7) . ?
N7 H7C 0.9100 . ?
N7 H7D 0.9100 . ?
C7 C7 1.513(11) 3_656 ?
C7 H7A 0.9900 . ?
C7 H7B 0.9900 . ?
N8 C8 1.459(7) . ?
N8 H8C 0.9100 . ?
N8 H8D 0.9100 . ?
C8 C8 1.519(10) 3_556 ?
C8 H8A 0.9900 . ?
C8 H8B 0.9900 . ?
